data_4322162
loop_
_publ_author_name
Vidyavathy
'K. Vidyasagar'

_publ_section_title
;
 Hydrothermal Synthesis and Characterization of a Novel Two-Dimensional
 Tellurite of Molybdenum(VI), (NH4)6Mo8Te8O43.H2O
;
_journal_name_full 'Inorganic Chemistry'
_journal_page_first 3458
_journal_page_last 3462
_journal_paper_doi 10.1021/ic9901160
_journal_volume 38
_journal_year 1999
_chemical_formula_sum 'H26 Mo8 N6 O44 Te8'
_chemical_formula_weight 2602.57
_chemical_name_systematic
; 
 ? 
;
_space_group_IT_number 147
_symmetry_cell_setting trigonal
_symmetry_space_group_name_Hall '-P 3'
_symmetry_space_group_name_H-M 'P -3'
_atom_sites_solution_hydrogens geom
_atom_sites_solution_primary direct
_atom_sites_solution_secondary difmap
_audit_creation_method SHELXL
_cell_angle_alpha 90.00
_cell_angle_beta 90.00
_cell_angle_gamma 120.00
_cell_formula_units_Z 1
_cell_length_a 12.124(4)
_cell_length_b 12.124(4)
_cell_length_c 8.130(3)
_cell_measurement_reflns_used 25
_cell_measurement_temperature 293(2)
_cell_measurement_theta_max 15
_cell_measurement_theta_min 10
_cell_volume 1034.9(6)
_computing_cell_refinement 'CAD4 Programs'
_computing_data_collection 'CAD4 Programs'
_computing_data_reduction Molen
_computing_molecular_graphics ORTEP92
_computing_publication_material SHELXL-93
_computing_structure_refinement 'SHELXL-93 (Sheldrick, 1993)'
_computing_structure_solution 'SHELXS-86 (Sheldrick, 1990)'
_diffrn_ambient_temperature 293(2)
_diffrn_measurement_device 'CAD4 Diffractometer'
_diffrn_measurement_method 'Omega Twotheta'
_diffrn_radiation_monochromator graphite
_diffrn_radiation_source 'fine-focus sealed tube'
_diffrn_radiation_type MoK\a
_diffrn_radiation_wavelength 0.71073
_diffrn_reflns_av_R_equivalents 0.0000
_diffrn_reflns_av_sigmaI/netI 0.0463
_diffrn_reflns_limit_h_max 7
_diffrn_reflns_limit_h_min -14
_diffrn_reflns_limit_k_max 14
_diffrn_reflns_limit_k_min 0
_diffrn_reflns_limit_l_max 9
_diffrn_reflns_limit_l_min 0
_diffrn_reflns_number 1220
_diffrn_reflns_theta_max 24.98
_diffrn_reflns_theta_min 3.17
_diffrn_standards_decay_% 2
_diffrn_standards_interval_time '1 hour'
_diffrn_standards_number 2
_exptl_absorpt_coefficient_mu 8.002
_exptl_absorpt_correction_T_max 0.98
_exptl_absorpt_correction_T_min 0.41
_exptl_absorpt_correction_type empirical
_exptl_crystal_colour colorless
_exptl_crystal_density_diffrn 4.176
_exptl_crystal_description 'hexagon-shaped thin-plates of crystals'
_exptl_crystal_F_000 1172
_exptl_crystal_size_max 0.15
_exptl_crystal_size_mid 0.15
_exptl_crystal_size_min 0.05
_refine_diff_density_max 2.524
_refine_diff_density_min -2.051
_refine_diff_density_rms 0.415
_refine_ls_extinction_coef 0.0008(2)
_refine_ls_extinction_expression Fc^*^=kFc[1+0.001xFc^2^\l^3^/sin(2\q)]^-1/4^
_refine_ls_extinction_method SHELXL
_refine_ls_goodness_of_fit_all 1.376
_refine_ls_goodness_of_fit_obs 1.395
_refine_ls_matrix_type full
_refine_ls_number_parameters 103
_refine_ls_number_reflns 1220
_refine_ls_number_restraints 0
_refine_ls_restrained_S_all 1.376
_refine_ls_restrained_S_obs 1.395
_refine_ls_R_factor_all 0.0656
_refine_ls_R_factor_obs 0.0646
_refine_ls_shift/esd_max 0.000
_refine_ls_shift/esd_mean 0.000
_refine_ls_structure_factor_coef Fsqd
_refine_ls_weighting_details 'w=1/[\s^2^(Fo^2^)+(0.0000P)^2^+93.3712P] where P=(Fo^2^+2Fc^2^)/3'
_refine_ls_weighting_scheme calc
_refine_ls_wR_factor_all 0.1638
_refine_ls_wR_factor_obs 0.1635
_reflns_number_observed 1186
_reflns_number_total 1220
_reflns_observed_criterion >2sigma(I)
_cod_data_source_file ic9901160.cif
_cod_data_source_block (NH4)6Mo8Te8O43.H2O
_cod_depositor_comments
;
The following automatic conversions were performed:

'_refine_ls_weighting_scheme' value 'calc
w=1/[\s^2^(Fo^2^)+(0.0000P)^2^+93.3712P] where P=(Fo^2^+2Fc^2^)/3'
was changed to 'calc'. New tag '_refine_ls_weighting_details' was
created. The value of the new tag was set to
'w=1/[\s^2^(Fo^2^)+(0.0000P)^2^+93.3712P] where P=(Fo^2^+2Fc^2^)/3'.

Automatic conversion script
Id: cif_fix_values 3143 2015-03-26 13:38:13Z robertas 
;
_cod_database_code 4322162

loop_
_symmetry_equiv_pos_as_xyz
'x, y, z'
'-y, x-y, z'
'-x+y, -x, z'
'-x, -y, -z'
'y, -x+y, -z'
'x-y, x, -z'

loop_
_atom_site_aniso_label
_atom_site_aniso_U_11
_atom_site_aniso_U_22
_atom_site_aniso_U_33
_atom_site_aniso_U_23
_atom_site_aniso_U_13
_atom_site_aniso_U_12
Te1 0.0107(7) 0.0107(7) 0.0097(11) 0.000 0.000 0.0053(3)
Te2 0.0100(7) 0.0108(7) 0.0103(7) 0.0023(5) -0.0006(4) 0.0056(5)
Mo1 0.0097(8) 0.0090(8) 0.0111(9) 0.0006(6) -0.0006(6) 0.0044(6)
Mo2 0.0134(9) 0.0134(9) 0.0126(14) 0.000 0.000 0.0067(4)
O1 0.012(7) 0.017(7) 0.021(8) 0.001(6) -0.002(6) 0.009(6)
O2 0.016(7) 0.012(7) 0.018(7) 0.004(5) 0.002(5) 0.010(6)
O3 0.022(8) 0.020(7) 0.026(8) 0.004(6) 0.004(6) 0.010(6)
O4 0.008(7) 0.023(8) 0.031(9) -0.001(6) -0.001(6) 0.004(6)
O5 0.018(7) 0.007(6) 0.023(8) -0.003(5) 0.001(6) 0.002(6)
O6 0.019(7) 0.015(7) 0.017(7) 0.003(6) -0.002(6) 0.007(6)
O7 0.010(9) 0.010(9) 0.015(17) 0.000 0.000 0.005(5)
O8 0.028(8) 0.021(8) 0.037(10) 0.009(7) 0.003(7) 0.012(7)
N1 0.022(10) 0.021(10) 0.024(11) -0.004(8) 0.017(8) -0.004(8)
O9 0.077(40) 0.077(40) 0.088(73) 0.000 0.000 0.039(20)

loop_
_atom_site_label
_atom_site_type_symbol
_atom_site_fract_x
_atom_site_fract_y
_atom_site_fract_z
_atom_site_U_iso_or_equiv
_atom_site_thermal_displace_type
_atom_site_occupancy
_atom_site_calc_flag
_atom_site_refinement_flags
_atom_site_disorder_group
Te1 Te 0.3333 0.6667 0.3468(3) 0.0104(6) Uani 1 d S .
Te2 Te 0.33003(11) 0.16263(11) 0.43324(15) 0.0102(4) Uani 1 d . .
Mo1 Mo 0.01307(15) 0.52337(15) 0.3023(2) 0.0101(5) Uani 1 d . .
Mo2 Mo 0.0000 0.0000 0.2705(4) 0.0131(7) Uani 1 d S .
O1 O 0.4264(12) 0.6113(13) 0.2163(17) 0.016(3) Uani 1 d . .
O2 O 0.4803(12) 0.3892(12) 0.4729(16) 0.014(3) Uani 1 d . .
O3 O 0.2759(14) 0.4244(14) 0.4022(19) 0.023(3) Uani 1 d . .
O4 O 0.6332(13) 0.5733(14) 0.2359(19) 0.022(3) Uani 1 d . .
O5 O 0.4044(13) 0.3736(12) 0.1566(18) 0.018(3) Uani 1 d . .
O6 O 0.0222(13) 0.2223(13) 0.4283(17) 0.017(3) Uani 1 d . .
O7 O 0.0000 0.0000 0.5000 0.011(6) Uani 1 d S .
O8 O 0.1463(15) 0.1164(14) 0.1884(20) 0.028(4) Uani 1 d . .
N1 N 0.1749(18) 0.3515(18) 0.0579(23) 0.029(5) Uani 1 d . .
O9 O 0.6667 0.3333 0.1535(130) 0.081(28) Uani 0.50 d SP .

loop_
_atom_type_symbol
_atom_type_description
_atom_type_scat_dispersion_real
_atom_type_scat_dispersion_imag
_atom_type_scat_source
Te Te -0.5308 1.6751 'International Tables Vol C Tables 4.2.6.8 and 6.1.1.4'
Mo Mo -1.6832 0.6857 'International Tables Vol C Tables 4.2.6.8 and 6.1.1.4'
O O 0.0106 0.0060 'International Tables Vol C Tables 4.2.6.8 and 6.1.1.4'
H H 0.0000 0.0000 'International Tables Vol C Tables 4.2.6.8 and 6.1.1.4'
N N 0.0040 0.0030 'International Tables Vol C Tables 4.2.6.8 and 6.1.1.4'

loop_
_geom_angle_atom_site_label_1
_geom_angle_atom_site_label_2
_geom_angle_atom_site_label_3
_geom_angle
_geom_angle_site_symmetry_1
_geom_angle_site_symmetry_3
_geom_angle_publ_flag
O1 Te1 O1 91.8(6) 2_665 3_565 ?
O1 Te1 O1 91.8(6) 2_665 . ?
O1 Te1 O1 91.8(6) 3_565 . ?
O1 Te1 N1 41.9(5) 2_665 3_565 ?
O1 Te1 N1 55.2(5) 3_565 3_565 ?
O1 Te1 N1 110.2(5) . 3_565 ?
O1 Te1 N1 110.2(5) 2_665 . ?
O1 Te1 N1 41.9(5) 3_565 . ?
O1 Te1 N1 55.2(5) . . ?
N1 Te1 N1 89.9(4) 3_565 . ?
O1 Te1 N1 55.2(5) 2_665 2_665 ?
O1 Te1 N1 110.2(5) 3_565 2_665 ?
O1 Te1 N1 41.9(5) . 2_665 ?
N1 Te1 N1 89.9(4) 3_565 2_665 ?
N1 Te1 N1 89.9(4) . 2_665 ?
O3 Te2 O6 97.1(6) 5_556 5_556 ?
O3 Te2 O6 95.1(6) 5_556 3 ?
O6 Te2 O6 91.7(7) 5_556 3 ?
O3 Te2 O2 81.8(6) 5_556 . ?
O6 Te2 O2 82.6(5) 5_556 . ?
O6 Te2 O2 173.1(5) 3 . ?
O3 Te2 N1 134.9(5) 5_556 5 ?
O6 Te2 N1 127.3(5) 5_556 5 ?
O6 Te2 N1 91.5(5) 3 5 ?
O2 Te2 N1 95.1(4) . 5 ?
O3 Te2 N1 40.7(5) 5_556 5_556 ?
O6 Te2 N1 56.5(5) 5_556 5_556 ?
O6 Te2 N1 93.7(5) 3 5_556 ?
O2 Te2 N1 80.0(4) . 5_556 ?
N1 Te2 N1 173.6(5) 5 5_556 ?
O3 Te2 N1 113.0(5) 5_556 3 ?
O6 Te2 N1 124.2(5) 5_556 3 ?
O6 Te2 N1 42.2(5) 3 3 ?
O2 Te2 N1 144.7(4) . 3 ?
N1 Te2 N1 51.3(3) 5 3 ?
N1 Te2 N1 132.5(5) 5_556 3 ?
O3 Te2 N1 159.8(5) 5_556 . ?
O6 Te2 N1 77.5(5) 5_556 . ?
O6 Te2 N1 104.4(5) 3 . ?
O2 Te2 N1 78.1(4) . . ?
N1 Te2 N1 50.9(3) 5 . ?
N1 Te2 N1 131.0(4) 5_556 . ?
N1 Te2 N1 85.5(4) 3 . ?
O5 Mo1 O4 103.1(7) 3_565 3_565 ?
O5 Mo1 O2 98.5(6) 3_565 3_565 ?
O4 Mo1 O2 103.7(6) 3_565 3_565 ?
O5 Mo1 O1 98.4(6) 3_565 3_565 ?
O4 Mo1 O1 96.3(6) 3_565 3_565 ?
O2 Mo1 O1 150.0(6) 3_565 3_565 ?
O5 Mo1 O2 164.3(6) 3_565 6_556 ?
O4 Mo1 O2 92.5(6) 3_565 6_556 ?
O2 Mo1 O2 75.4(6) 3_565 6_556 ?
O1 Mo1 O2 81.8(5) 3_565 6_556 ?
O5 Mo1 O3 86.7(6) 3_565 3_565 ?
O4 Mo1 O3 166.9(6) 3_565 3_565 ?
O2 Mo1 O3 83.1(6) 3_565 3_565 ?
O1 Mo1 O3 73.4(5) 3_565 3_565 ?
O2 Mo1 O3 78.3(5) 6_556 3_565 ?
O5 Mo1 N1 43.9(6) 3_565 3_565 ?
O4 Mo1 N1 129.5(6) 3_565 3_565 ?
O2 Mo1 N1 116.1(5) 3_565 3_565 ?
O1 Mo1 N1 63.3(5) 3_565 3_565 ?
O2 Mo1 N1 125.6(4) 6_556 3_565 ?
O3 Mo1 N1 53.4(5) 3_565 3_565 ?
O5 Mo1 N1 106.3(6) 3_565 . ?
O4 Mo1 N1 52.6(6) 3_565 . ?
O2 Mo1 N1 148.8(5) 3_565 . ?
O1 Mo1 N1 43.6(5) 3_565 . ?
O2 Mo1 N1 84.8(4) 6_556 . ?
O3 Mo1 N1 116.6(5) 3_565 . ?
N1 Mo1 N1 95.0(6) 3_565 . ?
O5 Mo1 N1 11.0(5) 3_565 4_565 ?
O4 Mo1 N1 95.8(6) 3_565 4_565 ?
O2 Mo1 N1 92.4(5) 3_565 4_565 ?
O1 Mo1 N1 107.7(5) 3_565 4_565 ?
O2 Mo1 N1 166.6(4) 6_556 4_565 ?
O3 Mo1 N1 95.1(4) 3_565 4_565 ?
N1 Mo1 N1 54.9(4) 3_565 4_565 ?
N1 Mo1 N1 108.6(4) . 4_565 ?
O5 Mo1 N1 83.7(5) 3_565 6 ?
O4 Mo1 N1 21.0(6) 3_565 6 ?
O2 Mo1 N1 115.0(5) 3_565 6 ?
O1 Mo1 N1 91.3(5) 3_565 6 ?
O2 Mo1 N1 112.0(4) 6_556 6 ?
O3 Mo1 N1 160.6(5) 3_565 6 ?
N1 Mo1 N1 109.3(3) 3_565 6 ?
N1 Mo1 N1 51.1(4) . 6 ?
N1 Mo1 N1 77.9(5) 4_565 6 ?
O8 Mo2 O8 106.4(6) 3 . ?
O8 Mo2 O8 106.4(6) 3 2 ?
O8 Mo2 O8 106.4(6) . 2 ?
O8 Mo2 O7 112.4(6) 3 . ?
O8 Mo2 O7 112.4(6) . . ?
O8 Mo2 O7 112.4(6) 2 . ?
O8 Mo2 N1 71.0(6) 3 2 ?
O8 Mo2 N1 129.2(6) . 2 ?
O8 Mo2 N1 37.7(6) 2 2 ?
O7 Mo2 N1 115.1(3) . 2 ?
O8 Mo2 N1 129.2(6) 3 . ?
O8 Mo2 N1 37.7(6) . . ?
O8 Mo2 N1 71.0(6) 2 . ?
O7 Mo2 N1 115.1(3) . . ?
N1 Mo2 N1 103.3(3) 2 . ?
O8 Mo2 N1 37.7(6) 3 3 ?
O8 Mo2 N1 71.0(6) . 3 ?
O8 Mo2 N1 129.2(6) 2 3 ?
O7 Mo2 N1 115.1(3) . 3 ?
N1 Mo2 N1 103.3(3) 2 3 ?
N1 Mo2 N1 103.3(3) . 3 ?
O8 Mo2 N1 21.1(6) 3 4 ?
O8 Mo2 N1 109.9(6) . 4 ?
O8 Mo2 N1 85.6(6) 2 4 ?
O7 Mo2 N1 125.9(2) . 4 ?
N1 Mo2 N1 52.02(11) 2 4 ?
N1 Mo2 N1 119.0(3) . 4 ?
N1 Mo2 N1 52.02(11) 3 4 ?
O8 Mo2 N1 109.9(6) 3 6 ?
O8 Mo2 N1 85.6(6) . 6 ?
O8 Mo2 N1 21.1(6) 2 6 ?
O7 Mo2 N1 125.9(2) . 6 ?
N1 Mo2 N1 52.02(11) 2 6 ?
N1 Mo2 N1 52.02(11) . 6 ?
N1 Mo2 N1 119.0(3) 3 6 ?
N1 Mo2 N1 89.1(3) 4 6 ?
O8 Mo2 N1 85.6(6) 3 5 ?
O8 Mo2 N1 21.1(6) . 5 ?
O8 Mo2 N1 109.9(6) 2 5 ?
O7 Mo2 N1 125.9(2) . 5 ?
N1 Mo2 N1 119.0(3) 2 5 ?
N1 Mo2 N1 52.02(11) . 5 ?
N1 Mo2 N1 52.02(11) 3 5 ?
N1 Mo2 N1 89.1(3) 4 5 ?
N1 Mo2 N1 89.1(3) 6 5 ?
Te1 O1 Mo1 121.6(7) . 2_665 ?
Te1 O1 N1 112.5(7) . 2_665 ?
Mo1 O1 N1 108.5(6) 2_665 2_665 ?
Te1 O1 N1 97.2(6) . . ?
Mo1 O1 N1 84.8(6) 2_665 . ?
N1 O1 N1 131.3(8) 2_665 . ?
Mo1 O2 Mo1 104.6(6) 2_665 5_556 ?
Mo1 O2 Te2 112.9(6) 2_665 . ?
Mo1 O2 Te2 130.1(6) 5_556 . ?
Te2 O3 Mo1 141.5(8) 6_556 2_665 ?
Te2 O3 N1 116.0(7) 6_556 . ?
Mo1 O3 N1 88.7(6) 2_665 . ?
Mo1 O4 N1 147.6(8) 2_665 4_665 ?
Mo1 O4 N1 102.6(7) 2_665 2_665 ?
N1 O4 N1 72.8(6) 4_665 2_665 ?
Mo1 O5 N1 162.2(8) 2_665 5 ?
Mo1 O5 N1 110.9(7) 2_665 . ?
N1 O5 N1 86.9(7) 5 . ?
Te2 O6 Te2 134.6(8) 6_556 2 ?
Te2 O6 N1 95.7(6) 6_556 . ?
Te2 O6 N1 115.2(6) 2 . ?
Mo2 O7 Mo2 180.0 . 4_556 ?
Mo2 O8 N1 120.5(8) . . ?
Mo2 O8 N1 146.6(9) . 5 ?
N1 O8 N1 80.7(4) . 5 ?
Mo2 O8 N1 83.6(6) . 3 ?
N1 O8 N1 141.0(8) . 3 ?
N1 O8 N1 65.9(4) 5 3 ?
O5 N1 O5 151.6(7) 6 . ?
O5 N1 O8 133.0(8) 6 . ?
O5 N1 O8 67.1(6) . . ?
O5 N1 O1 78.7(7) 6 3_565 ?
O5 N1 O1 101.8(7) . 3_565 ?
O8 N1 O1 132.3(8) . 3_565 ?
O5 N1 O8 65.9(6) 6 6 ?
O5 N1 O8 114.7(8) . 6 ?
O8 N1 O8 72.2(8) . 6 ?
O1 N1 O8 142.8(9) 3_565 6 ?
O5 N1 O3 137.0(8) 6 . ?
O5 N1 O3 57.4(6) . . ?
O8 N1 O3 77.2(7) . . ?
O1 N1 O3 59.8(5) 3_565 . ?
O8 N1 O3 148.6(8) 6 . ?
O5 N1 O4 85.1(6) 6 4_665 ?
O5 N1 O4 68.3(6) . 4_665 ?
O8 N1 O4 105.8(7) . 4_665 ?
O1 N1 O4 112.6(7) 3_565 4_665 ?
O8 N1 O4 76.9(6) 6 4_665 ?
O3 N1 O4 119.4(7) . 4_665 ?
O5 N1 O4 66.3(6) 6 3_565 ?
O5 N1 O4 136.3(8) . 3_565 ?
O8 N1 O4 102.3(6) . 3_565 ?
O1 N1 O4 52.6(5) 3_565 3_565 ?
O8 N1 O4 100.2(7) 6 3_565 ?
O3 N1 O4 79.0(6) . 3_565 ?
O4 N1 O4 149.1(8) 4_665 3_565 ?
O5 N1 O1 114.1(7) 6 . ?
O5 N1 O1 53.3(5) . . ?
O8 N1 O1 112.9(8) . . ?
O1 N1 O1 50.9(6) 3_565 . ?
O8 N1 O1 156.8(7) 6 . ?
O3 N1 O1 47.3(4) . . ?
O4 N1 O1 80.0(5) 4_665 . ?
O4 N1 O1 100.6(6) 3_565 . ?
O5 N1 O6 113.3(7) 6 . ?
O5 N1 O6 94.3(7) . . ?
O8 N1 O6 57.6(5) . . ?
O1 N1 O6 78.5(5) 3_565 . ?
O8 N1 O6 104.3(6) 6 . ?
O3 N1 O6 51.1(5) . . ?
O4 N1 O6 160.6(8) 4_665 . ?
O4 N1 O6 50.3(4) 3_565 . ?
O1 N1 O6 96.9(6) . . ?
O5 N1 O9 62.1(9) 6 4_665 ?
O5 N1 O9 93.2(7) . 4_665 ?
O8 N1 O9 157.6(8) . 4_665 ?
O1 N1 O9 59.8(13) 3_565 4_665 ?
O8 N1 O9 109.4(15) 6 4_665 ?
O3 N1 O9 101.7(15) . 4_665 ?
O4 N1 O9 54.8(10) 4_665 4_665 ?
O4 N1 O9 99.3(8) 3_565 4_665 ?
O1 N1 O9 56.9(13) . 4_665 ?
O6 N1 O9 138.4(14) . 4_665 ?
O5 N1 Mo1 145.2(7) 6 2_665 ?
O5 N1 Mo1 25.3(3) . 2_665 ?
O8 N1 Mo1 81.7(6) . 2_665 ?
O1 N1 Mo1 76.9(5) 3_565 2_665 ?
O8 N1 Mo1 140.0(7) 6 2_665 ?
O3 N1 Mo1 37.9(4) . 2_665 ?
O4 N1 Mo1 81.8(5) 4_665 2_665 ?
O4 N1 Mo1 115.0(6) 3_565 2_665 ?
O1 N1 Mo1 31.8(3) . 2_665 ?
O6 N1 Mo1 85.6(5) . 2_665 ?
O9 N1 Mo1 84.2(10) 4_665 2_665 ?
N1 O9 N1 100.4(18) 6_655 5 ?
N1 O9 N1 100.4(18) 6_655 4_665 ?
N1 O9 N1 100.4(18) 5 4_665 ?

loop_
_geom_bond_atom_site_label_1
_geom_bond_atom_site_label_2
_geom_bond_distance
_geom_bond_site_symmetry_2
_geom_bond_publ_flag
Te1 O1 1.899(14) 2_665 ?
Te1 O1 1.899(14) 3_565 ?
Te1 O1 1.899(14) . ?
Te1 N1 4.06(2) 3_565 ?
Te1 N1 4.06(2) . ?
Te1 N1 4.06(2) 2_665 ?
Te2 O3 1.823(15) 5_556 ?
Te2 O6 1.942(14) 5_556 ?
Te2 O6 1.993(14) 3 ?
Te2 O2 2.442(13) . ?
Te2 N1 4.00(2) 5 ?
Te2 N1 4.14(2) 5_556 ?
Te2 N1 4.68(2) 3 ?
Te2 N1 4.73(2) . ?
Mo1 O5 1.708(13) 3_565 ?
Mo1 O4 1.732(14) 3_565 ?
Mo1 O2 1.862(13) 3_565 ?
Mo1 O1 1.983(13) 3_565 ?
Mo1 O2 2.237(14) 6_556 ?
Mo1 O3 2.298(15) 3_565 ?
Mo1 N1 3.74(2) 3_565 ?
Mo1 N1 4.03(2) . ?
Mo1 N1 4.42(2) 4_565 ?
Mo1 N1 4.69(2) 6 ?
Mo2 O8 1.75(2) 3 ?
Mo2 O8 1.75(2) . ?
Mo2 O8 1.75(2) 2 ?
Mo2 O7 1.866(3) . ?
Mo2 N1 4.08(2) 2 ?
Mo2 N1 4.08(2) . ?
Mo2 N1 4.08(2) 3 ?
Mo2 N1 4.56(2) 4 ?
Mo2 N1 4.56(2) 6 ?
Mo2 N1 4.56(2) 5 ?
O1 Mo1 1.983(13) 2_665 ?
O1 N1 2.93(2) 2_665 ?
O1 N1 3.36(2) . ?
O2 Mo1 1.862(13) 2_665 ?
O2 Mo1 2.237(14) 5_556 ?
O3 Te2 1.823(15) 6_556 ?
O3 Mo1 2.298(15) 2_665 ?
O3 N1 3.01(2) . ?
O4 Mo1 1.732(14) 2_665 ?
O4 N1 3.13(2) 4_665 ?
O4 N1 3.28(2) 2_665 ?
O5 Mo1 1.708(13) 2_665 ?
O5 N1 2.76(3) 5 ?
O5 N1 2.78(3) . ?
O6 Te2 1.942(14) 6_556 ?
O6 Te2 1.993(14) 2 ?
O6 N1 3.47(2) . ?
O7 Mo2 1.866(3) 4_556 ?
O8 N1 2.89(3) . ?
O8 N1 2.99(2) 5 ?
O8 N1 3.88(2) 3 ?
N1 O5 2.76(3) 6 ?
N1 O1 2.93(2) 3_565 ?
N1 O8 2.99(2) 6 ?
N1 O4 3.13(2) 4_665 ?
N1 O4 3.28(2) 3_565 ?
N1 O9 3.73(5) 4_665 ?
N1 Mo1 3.74(2) 2_665 ?
O9 N1 3.73(5) 6_655 ?
O9 N1 3.73(5) 5 ?
O9 N1 3.73(5) 4_665 ?
